data_2240574
loop_
_publ_author_name
'Noland, Wayland E.'
'Worth, Matthew A.'
'Schneerer, Andrew K.'
'Paal, Courtney L.'
'Tritch, Kenneth J.'

_publ_section_title
;
 Crystal structure of
 <i>rac</i>-(3a'<i>R</i>,9a'<i>R</i>)-3a'-(indol-3-yl)-1',2',3',3a',4',9a'-hexahydrospiro[cyclopentane-1,9'-pentaleno[1,2-<i>b</i>]indole]
 <i>p</i>-xylene hemisolvate
;
_journal_coeditor_code SU5116
_journal_issue 5
_journal_name_full 'Acta Crystallographica Section E'
_journal_page_first 516
_journal_page_last 519
_journal_paper_doi 10.1107/S2056989015007422
_journal_volume 71
_journal_year 2015
_chemical_formula_iupac 'C26 H26 N2, 0.5C8 H10'
_chemical_formula_moiety 'C26 H26 N2, 0.5(C8 H10)'
_chemical_formula_sum 'C30 H31 N2'
_chemical_formula_weight 419.57
_chemical_melting_point 459
_chemical_name_common I
_chemical_name_systematic
;
<i>rac</i>-(3a'<i>R</i>,9a'<i>R</i>)-3a'-(Indol-3-yl)-1',2',3',3a',4',9a'-\
hexahydrospiro[cyclopentane-1,9'-pentaleno[1,2-<i>b</i>]indole]
<i>p</i>-xylene hemisolvate
;
_space_group_crystal_system monoclinic
_space_group_IT_number 14
_space_group_name_Hall '-P 2ybc'
_space_group_name_H-M_alt 'P 1 21/c 1'
_symmetry_space_group_name_Hall '-P 2ybc'
_symmetry_space_group_name_H-M 'P 1 21/c 1'
_atom_sites_solution_hydrogens geom
_audit_creation_method SHELXL-2014/6
_cell_angle_alpha 90
_cell_angle_beta 114.7320(10)
_cell_angle_gamma 90
_cell_formula_units_Z 4
_cell_length_a 8.7618(7)
_cell_length_b 29.450(2)
_cell_length_c 9.6569(8)
_cell_measurement_reflns_used 2946
_cell_measurement_temperature 173(2)
_cell_measurement_theta_max 27.28
_cell_measurement_theta_min 2.42
_cell_volume 2263.3(3)
_computing_cell_refinement
;
SAINT (Bruker, 2007)
;
_computing_data_collection
;
APEX2 (Bruker, 2007)
;
_computing_data_reduction
;
SAINT (Bruker, 2007)
;
_computing_molecular_graphics
;
Mercury (Macrae <i>et al.</i>, 2008)
;
_computing_publication_material
;
SHELXL2014 (Sheldrick, 2015), enCIFer (Allen <i>et al.</i>,
2004), and publCIF (Westrip, 2010)
;
_computing_structure_refinement
;
SHELXL2014 (Sheldrick, 2015)
;
_computing_structure_solution
;
SHELXS97 (Sheldrick, 2008)
;
_diffrn_ambient_temperature 173(2)
_diffrn_measured_fraction_theta_full 1.000
_diffrn_measured_fraction_theta_max 0.997
_diffrn_measurement_device_type 'Bruker APEXII CCD'
_diffrn_measurement_method '\f and \w scans'
_diffrn_radiation_type MoK\a
_diffrn_radiation_wavelength 0.71073
_diffrn_reflns_av_R_equivalents 0.0323
_diffrn_reflns_limit_h_max 11
_diffrn_reflns_limit_h_min -11
_diffrn_reflns_limit_k_max 38
_diffrn_reflns_limit_k_min -38
_diffrn_reflns_limit_l_max 12
_diffrn_reflns_limit_l_min -12
_diffrn_reflns_number 25883
_diffrn_reflns_theta_full 25.242
_diffrn_reflns_theta_max 27.483
_diffrn_reflns_theta_min 2.423
_exptl_absorpt_coefficient_mu 0.071
_exptl_absorpt_correction_T_max 0.7456
_exptl_absorpt_correction_T_min 0.7000
_exptl_absorpt_correction_type multi-scan
_exptl_absorpt_process_details
;
(SADABS; Sheldrick, 1996)
;
_exptl_crystal_colour colourless
_exptl_crystal_density_diffrn 1.231
_exptl_crystal_description Block
_exptl_crystal_F_000 900
_exptl_crystal_size_max 0.350
_exptl_crystal_size_mid 0.210
_exptl_crystal_size_min 0.130
_refine_diff_density_max 0.508
_refine_diff_density_min -0.371
_refine_ls_extinction_method none
_refine_ls_goodness_of_fit_ref 1.058
_refine_ls_hydrogen_treatment constr
_refine_ls_matrix_type full
_refine_ls_number_parameters 294
_refine_ls_number_reflns 5184
_refine_ls_number_restraints 321
_refine_ls_restrained_S_all 1.040
_refine_ls_R_factor_all 0.0621
_refine_ls_R_factor_gt 0.0478
_refine_ls_shift/su_max 0.000
_refine_ls_shift/su_mean 0.000
_refine_ls_structure_factor_coef Fsqd
_refine_ls_weighting_details 'w=1/[\s^2^(Fo^2^)+(0.0542P)^2^+0.8656P] where P=(Fo^2^+2Fc^2^)/3'
_refine_ls_weighting_scheme calc
_refine_ls_wR_factor_gt 0.1164
_refine_ls_wR_factor_ref 0.1261
_reflns_number_gt 4102
_reflns_number_total 5184
_reflns_threshold_expression I>2\s(I)
_cod_data_source_file su5116sup1.cif
_cod_data_source_block I
_cod_original_cell_volume 2263.2(3)
_cod_database_code 2240574
_shelx_space_group_comment
;
The symmetry employed for this shelxl refinement is uniquely defined
by the following loop, which should always be used as a source of
symmetry information in preference to the above space-group names.
They are only intended as comments.
;
_shelx_estimated_absorpt_t_min 0.975
_shelx_estimated_absorpt_t_max 0.991
_shelxl_version_number 2014/6

loop_
_space_group_symop_operation_xyz
'x, y, z'
'-x, y+1/2, -z+1/2'
'-x, -y, -z'
'x, -y-1/2, z-1/2'

loop_
_atom_site_type_symbol
_atom_site_label
_atom_site_fract_x
_atom_site_fract_y
_atom_site_fract_z
_atom_site_U_iso_or_equiv
_atom_site_adp_type
_atom_site_calc_flag
_atom_site_occupancy
_atom_site_disorder_assembly
_atom_site_disorder_group
C C1 0.44662(19) 0.09927(5) 0.06623(16) 0.0282(3) Uani d 1 . .
H H1 0.3383 0.1017 0.0771 0.034 Uiso calc 1 A 1
C C2 0.5227(3) 0.05186(5) 0.1165(2) 0.0462(4) Uani d 0.819(4) B 1
H H2A 0.5987 0.0441 0.0678 0.055 Uiso calc 0.819(4) B 1
H H2B 0.4328 0.0287 0.0876 0.055 Uiso calc 0.819(4) B 1
C C2' 0.5227(3) 0.05186(5) 0.1165(2) 0.0462(4) Uani d 0.181(4) B 2
H H2C 0.5252 0.0353 0.0284 0.055 Uiso calc 0.181(4) B 2
H H2D 0.4529 0.0343 0.1561 0.055 Uiso calc 0.181(4) B 2
C C3 0.6179(3) 0.05373(7) 0.2856(2) 0.0428(5) Uani d 0.819(4) B 1
H H3A 0.7056 0.0299 0.3217 0.051 Uiso calc 0.819(4) B 1
H H3B 0.5417 0.0496 0.3367 0.051 Uiso calc 0.819(4) B 1
C C3' 0.6949(6) 0.0567(2) 0.2367(9) 0.0428(5) Uani d 0.181(4) B 2
H H3C 0.7774 0.0576 0.1913 0.051 Uiso calc 0.181(4) B 2
H H3D 0.7229 0.0309 0.3089 0.051 Uiso calc 0.181(4) B 2
C C4 0.6968(2) 0.10088(5) 0.31725(17) 0.0335(3) Uani d 0.819(4) B 1
H H4A 0.8117 0.0998 0.3215 0.040 Uiso calc 0.819(4) B 1
H H4B 0.7039 0.1125 0.4160 0.040 Uiso calc 0.819(4) B 1
C C4' 0.6968(2) 0.10088(5) 0.31725(17) 0.0335(3) Uani d 0.181(4) B 2
H H4C 0.8122 0.1133 0.3680 0.040 Uiso calc 0.181(4) B 2
H H4D 0.6504 0.0968 0.3939 0.040 Uiso calc 0.181(4) B 2
C C5 0.58207(17) 0.13233(5) 0.18429(15) 0.0261(3) Uani d 1 . .
C C6 0.66437(17) 0.14891(5) 0.08495(16) 0.0262(3) Uani d 1 . .
N N7 0.80742(15) 0.17360(4) 0.11129(13) 0.0292(3) Uani d 1 . .
H H7 0.8814 0.1831 0.2005 0.035 Uiso calc 1 . .
C C8 0.81381(17) 0.18073(5) -0.02801(16) 0.0260(3) Uani d 1 . .
C C9 0.93197(17) 0.20408(5) -0.06175(17) 0.0292(3) Uani d 1 . .
H H9 1.0285 0.2173 0.0165 0.035 Uiso calc 1 . .
C C10 0.90408(18) 0.20741(5) -0.21329(17) 0.0299(3) Uani d 1 . .
H H10 0.9825 0.2234 -0.2395 0.036 Uiso calc 1 . .
C C11 0.76282(18) 0.18777(5) -0.32891(16) 0.0284(3) Uani d 1 . .
H H11 0.7467 0.1908 -0.4321 0.034 Uiso calc 1 . .
C C12 0.64618(17) 0.16398(5) -0.29538(16) 0.0253(3) Uani d 1 . .
H H12 0.5512 0.1505 -0.3746 0.030 Uiso calc 1 . .
C C13 0.67016(16) 0.16009(4) -0.14320(15) 0.0230(3) Uani d 1 . .
C C14 0.57911(17) 0.13989(5) -0.06520(15) 0.0240(3) Uani d 1 . .
C C15 0.41925(17) 0.11434(4) -0.09859(15) 0.0241(3) Uani d 1 . .
C C16 0.26029(17) 0.14373(5) -0.17142(17) 0.0297(3) Uani d 1 . .
H H16A 0.2674 0.1639 -0.2506 0.036 Uiso calc 1 . .
H H16B 0.2454 0.1627 -0.0934 0.036 Uiso calc 1 . .
C C17 0.11381(19) 0.11002(5) -0.2425(2) 0.0371(4) Uani d 1 . .
H H17A 0.0327 0.1209 -0.3435 0.044 Uiso calc 1 . .
H H17B 0.0542 0.1062 -0.1759 0.044 Uiso calc 1 . .
C C18 0.1935(2) 0.06478(5) -0.2582(2) 0.0382(4) Uani d 1 . .
H H18A 0.1389 0.0533 -0.3642 0.046 Uiso calc 1 . .
H H18B 0.1822 0.0416 -0.1889 0.046 Uiso calc 1 . .
C C19 0.37848(18) 0.07557(5) -0.21480(16) 0.0282(3) Uani d 1 . .
H H19A 0.3959 0.0853 -0.3053 0.034 Uiso calc 1 . .
H H19B 0.4499 0.0487 -0.1689 0.034 Uiso calc 1 . .
N N20 0.46954(16) 0.24080(4) 0.31417(15) 0.0329(3) Uani d 1 . .
H H20 0.4794 0.2703 0.3303 0.039 Uiso calc 1 . .
C C21 0.55349(19) 0.21573(5) 0.24806(17) 0.0308(3) Uani d 1 . .
H H21 0.6315 0.2278 0.2129 0.037 Uiso calc 1 . .
C C22 0.50921(17) 0.17099(5) 0.23994(15) 0.0250(3) Uani d 1 . .
C C23 0.38834(17) 0.16807(5) 0.30492(15) 0.0245(3) Uani d 1 . .
C C24 0.29604(18) 0.13280(5) 0.33118(16) 0.0281(3) Uani d 1 . .
H H24 0.3062 0.1026 0.3015 0.034 Uiso calc 1 . .
C C25 0.19025(18) 0.14242(5) 0.40062(17) 0.0320(3) Uani d 1 . .
H H25 0.1275 0.1186 0.4183 0.038 Uiso calc 1 . .
C C26 0.17390(19) 0.18680(6) 0.44541(17) 0.0335(3) Uani d 1 . .
H H26 0.0999 0.1925 0.4925 0.040 Uiso calc 1 . .
C C27 0.26304(18) 0.22218(5) 0.42229(17) 0.0321(3) Uani d 1 . .
H H27 0.2531 0.2522 0.4540 0.039 Uiso calc 1 . .
C C28 0.36823(18) 0.21257(5) 0.35091(16) 0.0277(3) Uani d 1 . .
C C29 0.9782(3) -0.02919(8) 0.8839(3) 0.0599(5) Uani d 1 . .
H H29 0.9643 -0.0498 0.8039 0.072 Uiso calc 1 . .
C C30 0.8857(3) 0.01069(8) 0.8504(3) 0.0570(5) Uani d 1 . .
C C31 0.9101(3) 0.03952(7) 0.9693(3) 0.0593(6) Uani d 1 . .
H H31 0.8488 0.0672 0.9502 0.071 Uiso calc 1 . .
C C32 0.7658(3) 0.02275(12) 0.6900(3) 0.0962(10) Uani d 1 . .
H H32A 0.7930 0.0530 0.6647 0.144 Uiso calc 1 . .
H H32B 0.6505 0.0226 0.6819 0.144 Uiso calc 1 . .
H H32C 0.7760 0.0004 0.6190 0.144 Uiso calc 1 . .

loop_
_atom_site_aniso_label
_atom_site_aniso_U_11
_atom_site_aniso_U_22
_atom_site_aniso_U_33
_atom_site_aniso_U_12
_atom_site_aniso_U_13
_atom_site_aniso_U_23
C1 0.0335(8) 0.0263(7) 0.0256(7) -0.0062(6) 0.0131(6) -0.0011(5)
C2 0.0684(12) 0.0257(8) 0.0365(9) -0.0030(8) 0.0141(8) 0.0047(7)
C3 0.0532(13) 0.0311(10) 0.0395(11) 0.0073(9) 0.0150(9) 0.0062(8)
C4 0.0364(8) 0.0354(8) 0.0275(7) 0.0046(6) 0.0121(6) 0.0042(6)
C2' 0.0684(12) 0.0257(8) 0.0365(9) -0.0030(8) 0.0141(8) 0.0047(7)
C3' 0.0532(13) 0.0311(10) 0.0395(11) 0.0073(9) 0.0150(9) 0.0062(8)
C4' 0.0364(8) 0.0354(8) 0.0275(7) 0.0046(6) 0.0121(6) 0.0042(6)
C5 0.0276(7) 0.0277(7) 0.0219(6) -0.0033(5) 0.0092(5) 0.0003(5)
C6 0.0244(7) 0.0276(7) 0.0253(7) -0.0020(5) 0.0090(5) -0.0002(5)
N7 0.0248(6) 0.0383(7) 0.0209(6) -0.0074(5) 0.0061(5) -0.0033(5)
C8 0.0235(7) 0.0280(7) 0.0244(7) 0.0007(5) 0.0081(5) 0.0002(5)
C9 0.0217(7) 0.0335(8) 0.0307(7) -0.0033(6) 0.0091(6) -0.0021(6)
C10 0.0257(7) 0.0316(7) 0.0353(8) 0.0004(6) 0.0157(6) 0.0027(6)
C11 0.0299(7) 0.0309(7) 0.0257(7) 0.0032(6) 0.0128(6) 0.0024(6)
C12 0.0239(7) 0.0261(7) 0.0241(7) 0.0009(5) 0.0083(5) -0.0008(5)
C13 0.0208(6) 0.0216(6) 0.0255(7) 0.0018(5) 0.0086(5) 0.0001(5)
C14 0.0243(7) 0.0229(6) 0.0238(7) 0.0006(5) 0.0089(5) 0.0003(5)
C15 0.0254(7) 0.0220(6) 0.0242(6) -0.0022(5) 0.0097(5) -0.0013(5)
C16 0.0270(7) 0.0252(7) 0.0352(8) -0.0001(5) 0.0114(6) 0.0004(6)
C17 0.0257(8) 0.0368(8) 0.0448(9) -0.0045(6) 0.0110(7) -0.0022(7)
C18 0.0337(8) 0.0326(8) 0.0446(9) -0.0087(6) 0.0127(7) -0.0072(7)
C19 0.0308(7) 0.0252(7) 0.0276(7) -0.0037(6) 0.0111(6) -0.0037(5)
N20 0.0377(7) 0.0210(6) 0.0374(7) -0.0013(5) 0.0132(6) 0.0010(5)
C21 0.0318(8) 0.0288(7) 0.0303(7) -0.0030(6) 0.0115(6) 0.0036(6)
C22 0.0263(7) 0.0263(7) 0.0200(6) -0.0027(5) 0.0073(5) 0.0017(5)
C23 0.0245(7) 0.0257(7) 0.0192(6) -0.0004(5) 0.0050(5) 0.0011(5)
C24 0.0282(7) 0.0281(7) 0.0259(7) -0.0031(6) 0.0092(6) -0.0014(5)
C25 0.0270(7) 0.0387(8) 0.0289(7) -0.0028(6) 0.0104(6) 0.0026(6)
C26 0.0261(7) 0.0452(9) 0.0266(7) 0.0063(6) 0.0086(6) 0.0002(6)
C27 0.0298(7) 0.0322(8) 0.0280(7) 0.0076(6) 0.0058(6) -0.0014(6)
C28 0.0269(7) 0.0259(7) 0.0243(7) 0.0014(5) 0.0046(6) 0.0018(5)
C29 0.0650(13) 0.0548(12) 0.0731(15) -0.0183(10) 0.0420(12) -0.0085(10)
C30 0.0449(11) 0.0646(13) 0.0655(13) -0.0117(9) 0.0270(10) 0.0147(10)
C31 0.0563(12) 0.0447(11) 0.0901(16) 0.0027(9) 0.0436(12) 0.0157(11)
C32 0.0633(15) 0.139(3) 0.0742(17) -0.0256(16) 0.0172(13) 0.0335(17)

loop_
_atom_type_symbol
_atom_type_description
_atom_type_scat_dispersion_real
_atom_type_scat_dispersion_imag
_atom_type_scat_source
C C 0.0033 0.0016 'International Tables Vol C Tables 4.2.6.8 and 6.1.1.4'
H H 0.0000 0.0000 'International Tables Vol C Tables 4.2.6.8 and 6.1.1.4'
N N 0.0061 0.0033 'International Tables Vol C Tables 4.2.6.8 and 6.1.1.4'

loop_
_geom_angle_atom_site_label_1
_geom_angle_atom_site_label_2
_geom_angle_atom_site_label_3
_geom_angle_site_symmetry_1
_geom_angle_site_symmetry_3
_geom_angle
C2 C1 C15 . . 116.07(12)
C2 C1 C5 . . 103.60(12)
C2' C1 C5 . . 103.60(12)
C2' C1 C15 . . 116.07(12)
C5 C1 C15 . . 107.79(11)
C2 C1 H1 . . 109.7
C5 C1 H1 . . 109.7
C15 C1 H1 . . 109.7
C1 C2 C3 . . 106.41(14)
C1 C2 H2A . . 110.4
C1 C2 H2B . . 110.4
C3 C2 H2A . . 110.4
C3 C2 H2B . . 110.4
H2A C2 H2B . . 108.6
C1 C2' C3' . . 109.1(3)
C1 C2' H2C . . 109.9
C1 C2' H2D . . 109.9
C3' C2' H2C . . 109.9
C3' C2' H2D . . 109.9
H2C C2' H2D . . 108.3
C2 C3 C4 . . 104.62(15)
C2 C3 H3A . . 110.8
C2 C3 H3B . . 110.8
C4 C3 H3A . . 110.8
C4 C3 H3B . . 110.8
H3A C3 H3B . . 108.9
C2' C3' C4' . . 105.9(2)
C2' C3' H3C . . 110.5
C2' C3' H3D . . 110.5
C4' C3' H3C . . 110.5
C4' C3' H3D . . 110.5
H3C C3' H3D . . 108.7
C3 C4 C5 . . 107.06(13)
C3 C4 H4A . . 110.3
C3 C4 H4B . . 110.3
C5 C4 H4A . . 110.3
C5 C4 H4B . . 110.3
H4A C4 H4B . . 108.6
C3' C4' C5 . . 102.9(3)
C3' C4' H4C . . 111.2
C3' C4' H4D . . 111.2
C5 C4' H4C . . 111.2
C5 C4' H4D . . 111.2
H4C C4' H4D . . 109.1
C1 C5 C4 . . 104.92(11)
C1 C5 C4' . . 104.92(11)
C1 C5 C6 . . 98.91(11)
C1 C5 C22 . . 114.67(11)
C4 C5 C6 . . 113.69(12)
C4' C5 C6 . . 113.69(12)
C4 C5 C22 . . 112.17(11)
C4' C5 C22 . . 112.17(11)
C6 C5 C22 . . 111.68(11)
C5 C6 N7 . . 134.14(12)
C5 C6 C14 . . 115.07(12)
N7 C6 C14 . . 110.72(12)
C6 N7 C8 . . 107.70(11)
C6 N7 H7 . . 126.2
C8 N7 H7 . . 126.2
N7 C8 C9 . . 129.71(13)
N7 C8 C13 . . 108.23(12)
C9 C8 C13 . . 122.05(13)
C8 C9 C10 . . 117.64(13)
C8 C9 H9 . . 121.2
C10 C9 H9 . . 121.2
C9 C10 C11 . . 121.40(13)
C9 C10 H10 . . 119.3
C11 C10 H10 . . 119.3
C10 C11 C12 . . 121.05(13)
C10 C11 H11 . . 119.5
C12 C11 H11 . . 119.5
C11 C12 C13 . . 119.06(13)
C11 C12 H12 . . 120.5
C13 C12 H12 . . 120.5
C8 C13 C12 . . 118.80(12)
C8 C13 C14 . . 105.74(12)
C12 C13 C14 . . 135.45(13)
C6 C14 C13 . . 107.61(12)
C6 C14 C15 . . 112.11(12)
C13 C14 C15 . . 140.21(12)
C1 C15 C14 . . 100.99(11)
C1 C15 C16 . . 110.34(11)
C1 C15 C19 . . 114.89(11)
C14 C15 C16 . . 113.66(11)
C14 C15 C19 . . 116.15(11)
C16 C15 C19 . . 101.26(11)
C15 C16 C17 . . 105.53(11)
C15 C16 H16A . . 110.6
C17 C16 H16A . . 110.6
C15 C16 H16B . . 110.6
C17 C16 H16B . . 110.6
H16A C16 H16B . . 108.8
C16 C17 C18 . . 105.90(12)
C16 C17 H17A . . 110.6
C16 C17 H17B . . 110.6
C18 C17 H17A . . 110.6
C18 C17 H17B . . 110.6
H17A C17 H17B . . 108.7
C17 C18 C19 . . 105.40(12)
C17 C18 H18A . . 110.7
C17 C18 H18B . . 110.7
C19 C18 H18A . . 110.7
C19 C18 H18B . . 110.7
H18A C18 H18B . . 108.8
C15 C19 C18 . . 104.54(12)
C15 C19 H19A . . 110.8
C15 C19 H19B . . 110.8
C18 C19 H19A . . 110.8
C18 C19 H19B . . 110.8
H19A C19 H19B . . 108.9
C21 N20 C28 . . 109.01(12)
C21 N20 H20 . . 125.5
C28 N20 H20 . . 125.5
N20 C21 C22 . . 110.53(13)
N20 C21 H21 . . 124.7
C22 C21 H21 . . 124.7
C5 C22 C21 . . 126.53(13)
C5 C22 C23 . . 127.37(12)
C21 C22 C23 . . 105.97(13)
C22 C23 C24 . . 134.96(13)
C22 C23 C28 . . 106.94(12)
C24 C23 C28 . . 118.10(13)
C23 C24 C25 . . 119.36(14)
C23 C24 H24 . . 120.3
C25 C24 H24 . . 120.3
C24 C25 C26 . . 121.09(14)
C24 C25 H25 . . 119.5
C26 C25 H25 . . 119.5
C25 C26 C27 . . 121.17(14)
C25 C26 H26 . . 119.4
C27 C26 H26 . . 119.4
C26 C27 C28 . . 117.73(14)
C26 C27 H27 . . 121.1
C28 C27 H27 . . 121.1
N20 C28 C23 . . 107.55(12)
N20 C28 C27 . . 129.90(14)
C23 C28 C27 . . 122.54(13)
C30 C29 C31 3_757 . 121.5(2)
C30 C29 H29 . . 119.3
C31 C29 H29 3_757 . 119.3
C29 C30 C31 . . 117.2(2)
C29 C30 C32 . . 121.9(2)
C31 C30 C32 . . 120.9(2)
C29 C31 C30 . 3_757 121.3(2)
C29 C31 H31 3_757 . 119.3
C30 C31 H31 . . 119.3
C30 C32 H32A . . 109.5
C30 C32 H32B . . 109.5
C30 C32 H32C . . 109.5
H32A C32 H32B . . 109.5
H32A C32 H32C . . 109.5
H32B C32 H32C . . 109.5

loop_
_geom_bond_atom_site_label_1
_geom_bond_atom_site_label_2
_geom_bond_site_symmetry_2
_geom_bond_distance
C1 C2' . 1.536(2)
C1 C2 . 1.536(2)
C1 C5 . 1.5886(19)
C1 C15 . 1.5711(19)
C1 H1 . 1.0000
C2 C3 . 1.492(3)
C2 H2A . 0.9900
C2 H2B . 0.9900
C2' C3' . 1.476(4)
C2' H2C . 0.9900
C2' H2D . 0.9900
C3 C4 . 1.524(2)
C3 H3A . 0.9900
C3 H3B . 0.9900
C3' C4' . 1.513(4)
C3' H3C . 0.9900
C3' H3D . 0.9900
C4 C5 . 1.561(2)
C4 H4A . 0.9900
C4 H4B . 0.9900
C4' C5 . 1.561(2)
C4' H4C . 0.9900
C4' H4D . 0.9900
C5 C6 . 1.5025(19)
C5 C22 . 1.510(2)
C6 N7 . 1.3775(18)
C6 C14 . 1.3509(19)
N7 C8 . 1.3856(18)
N7 H7 . 0.8800
C8 C9 . 1.390(2)
C8 C13 . 1.4211(19)
C9 C10 . 1.383(2)
C9 H9 . 0.9500
C10 C11 . 1.399(2)
C10 H10 . 0.9500
C11 C12 . 1.385(2)
C11 H11 . 0.9500
C12 C13 . 1.3995(19)
C12 H12 . 0.9500
C13 C14 . 1.4356(19)
C14 C15 . 1.5013(18)
C15 C16 . 1.5376(19)
C15 C19 . 1.5347(19)
C16 C17 . 1.539(2)
C16 H16A . 0.9900
C16 H16B . 0.9900
C17 C18 . 1.541(2)
C17 H17A . 0.9900
C17 H17B . 0.9900
C18 C19 . 1.528(2)
C18 H18A . 0.9900
C18 H18B . 0.9900
C19 H19A . 0.9900
C19 H19B . 0.9900
N20 C21 . 1.374(2)
N20 C28 . 1.3670(19)
N20 H20 . 0.8800
C21 C22 . 1.366(2)
C21 H21 . 0.9500
C22 C23 . 1.4418(19)
C23 C24 . 1.4032(19)
C23 C28 . 1.4182(19)
C24 C25 . 1.382(2)
C24 H24 . 0.9500
C25 C26 . 1.403(2)
C25 H25 . 0.9500
C26 C27 . 1.375(2)
C26 H26 . 0.9500
C27 C28 . 1.392(2)
C27 H27 . 0.9500
C29 C30 . 1.386(3)
C29 C31 3_757 1.378(3)
C29 H29 . 0.9500
C30 C31 . 1.372(3)
C30 C32 . 1.505(3)
C31 C29 3_757 1.378(3)
C31 H31 . 0.9500
C32 H32A . 0.9800
C32 H32B . 0.9800
C32 H32C . 0.9800

loop_
_geom_hbond_atom_site_label_D
_geom_hbond_atom_site_label_H
_geom_hbond_atom_site_label_A
_geom_hbond_site_symmetry_A
_geom_hbond_distance_DH
_geom_hbond_distance_HA
_geom_hbond_distance_DA
_geom_hbond_angle_DHA
_geom_hbond_publ_flag
N7 H7 C26 1_655 0.880 2.66 3.493(2) 157 y
C11 H11 <i>Cg</i>1 1_554 0.950 2.82 3.5419(16) 133 y
C12 H12 <i>Cg</i>2 1_554 0.950 2.70 3.4652(16) 138 y
N20 H20 <i>Cg</i>3 4_555 0.880 2.82 3.5654(14) 144 y
C21 H21 <i>Cg</i>4 4_555 0.950 2.92 3.4970(17) 120 y

loop_
_geom_torsion_atom_site_label_1
_geom_torsion_atom_site_label_2
_geom_torsion_atom_site_label_3
_geom_torsion_atom_site_label_4
_geom_torsion_site_symmetry_1
_geom_torsion_site_symmetry_4
_geom_torsion
C5 C1 C2 C3 . . 32.92(18)
C15 C1 C2 C3 . . 150.85(15)
C5 C1 C2' C3' . . -7.4(4)
C15 C1 C2' C3' . . 110.5(4)
C2 C1 C5 C4 . . -15.51(15)
C2 C1 C5 C6 . . 102.06(13)
C2 C1 C5 C22 . . -139.03(13)
C2' C1 C5 C4' . . -15.51(15)
C2' C1 C5 C6 . . 102.06(13)
C2' C1 C5 C22 . . -139.03(13)
C15 C1 C5 C4 . . -139.04(12)
C15 C1 C5 C4' . . -139.04(12)
C15 C1 C5 C6 . . -21.48(14)
C15 C1 C5 C22 . . 97.44(13)
C2 C1 C15 C14 . . -94.01(15)
C2 C1 C15 C16 . . 145.46(14)
C2 C1 C15 C19 . . 31.79(18)
C2' C1 C15 C14 . . -94.01(15)
C2' C1 C15 C16 . . 145.46(14)
C2' C1 C15 C19 . . 31.79(18)
C5 C1 C15 C14 . . 21.58(14)
C5 C1 C15 C16 . . -98.95(13)
C5 C1 C15 C19 . . 147.39(12)
C1 C2 C3 C4 . . -37.5(2)
C1 C2' C3' C4' . . 28.4(7)
C2 C3 C4 C5 . . 26.9(2)
C2' C3' C4' C5 . . -37.3(6)
C3 C4 C5 C1 . . -6.50(17)
C3 C4 C5 C6 . . -113.49(15)
C3 C4 C5 C22 . . 118.60(15)
C3' C4' C5 C1 . . 32.1(4)
C3' C4' C5 C6 . . -74.9(4)
C3' C4' C5 C22 . . 157.2(4)
C1 C5 C6 N7 . . -169.36(16)
C1 C5 C6 C14 . . 14.02(15)
C4 C5 C6 N7 . . -58.7(2)
C4 C5 C6 C14 . . 124.72(14)
C4' C5 C6 N7 . . -58.7(2)
C4' C5 C6 C14 . . 124.72(14)
C22 C5 C6 N7 . . 69.5(2)
C22 C5 C6 C14 . . -107.11(14)
C1 C5 C22 C21 . . -132.41(15)
C1 C5 C22 C23 . . 52.30(18)
C4 C5 C22 C21 . . 108.04(16)
C4 C5 C22 C23 . . -67.25(18)
C4' C5 C22 C21 . . 108.04(16)
C4' C5 C22 C23 . . -67.25(18)
C6 C5 C22 C21 . . -20.9(2)
C6 C5 C22 C23 . . 163.78(13)
C5 C6 N7 C8 . . -176.63(15)
C14 C6 N7 C8 . . 0.10(16)
C5 C6 C14 C13 . . 176.90(11)
C5 C6 C14 C15 . . -0.66(17)
N7 C6 C14 C13 . . -0.51(16)
N7 C6 C14 C15 . . -178.07(12)
C6 N7 C8 C9 . . 179.23(15)
C6 N7 C8 C13 . . 0.36(16)
N7 C8 C9 C10 . . -177.64(14)
C13 C8 C9 C10 . . 1.1(2)
N7 C8 C13 C12 . . 178.11(12)
N7 C8 C13 C14 . . -0.65(15)
C9 C8 C13 C12 . . -0.9(2)
C9 C8 C13 C14 . . -179.63(13)
C8 C9 C10 C11 . . -0.5(2)
C9 C10 C11 C12 . . -0.4(2)
C10 C11 C12 C13 . . 0.6(2)
C11 C12 C13 C8 . . 0.0(2)
C11 C12 C13 C14 . . 178.27(14)
C8 C13 C14 C6 . . 0.70(15)
C8 C13 C14 C15 . . 177.17(16)
C12 C13 C14 C6 . . -177.75(15)
C12 C13 C14 C15 . . -1.3(3)
C6 C14 C15 C1 . . -13.29(15)
C6 C14 C15 C16 . . 104.85(14)
C6 C14 C15 C19 . . -138.25(13)
C13 C14 C15 C1 . . 170.34(16)
C13 C14 C15 C16 . . -71.5(2)
C13 C14 C15 C19 . . 45.4(2)
C1 C15 C16 C17 . . -85.04(14)
C14 C15 C16 C17 . . 162.36(12)
C19 C15 C16 C17 . . 37.06(14)
C1 C15 C19 C18 . . 77.39(15)
C14 C15 C19 C18 . . -165.10(12)
C16 C15 C19 C18 . . -41.49(14)
C15 C16 C17 C18 . . -18.99(16)
C16 C17 C18 C19 . . -6.91(17)
C17 C18 C19 C15 . . 30.33(16)
C28 N20 C21 C22 . . 0.09(17)
C21 N20 C28 C23 . . -0.48(16)
C21 N20 C28 C27 . . 178.45(15)
N20 C21 C22 C5 . . -175.78(13)
N20 C21 C22 C23 . . 0.33(16)
C5 C22 C23 C24 . . -3.6(3)
C5 C22 C23 C28 . . 175.45(13)
C21 C22 C23 C24 . . -179.71(15)
C21 C22 C23 C28 . . -0.61(15)
C22 C23 C24 C25 . . 178.81(15)
C28 C23 C24 C25 . . -0.2(2)
C22 C23 C28 N20 . . 0.67(15)
C22 C23 C28 C27 . . -178.36(13)
C24 C23 C28 N20 . . 179.96(12)
C24 C23 C28 C27 . . 0.9(2)
C23 C24 C25 C26 . . -0.1(2)
C24 C25 C26 C27 . . -0.3(2)
C25 C26 C27 C28 . . 0.9(2)
C26 C27 C28 N20 . . 179.94(14)
C26 C27 C28 C23 . . -1.3(2)
C31 C29 C30 C31 3_757 . 0.1(3)
C31 C29 C30 C32 3_757 . 178.78(19)
C29 C30 C31 C29 . 3_757 -0.1(3)
C32 C30 C31 C29 . 3_757 -178.80(19)

_cod_database_fobs_code 2240574
